data_4106894
loop_
_publ_author_name
'Matthew P. Blake'
'Nikolas Kaltsoyannis'
'Philip Mountford'

_publ_contact_author
;
 Prof P. Mountford           
 Chemistry Research Laboratory
 Mansfield Road
 Oxford
 OX1 3TA
 UK
;
_publ_contact_author_email Philip.Mountford@chem.ox.ac.uk
_publ_contact_author_fax '+44 1865 285141'
_publ_contact_author_phone '+44 1865 285140'
_publ_section_title
;
 Heterobimetallic Complexes Containing Ca-Fe or Yb-Fe Bonds: Synthesis and
 Molecular and Electronic Structures of [M{CpFe(CO)2}2(THF)3]2 (M = Ca or
 Yb)
;
_journal_name_full 'Journal of the American Chemical Society'
_journal_page_first 15358
_journal_page_last 15361
_journal_paper_doi 10.1021/ja207487j
_journal_volume 133
_journal_year 2011
_chemical_formula_moiety 'C52 H68 Ca2 Fe4 O14, O C4 H8'
_chemical_formula_sum 'C56 H76 Ca2 Fe4 O15'
_chemical_formula_weight 1292.76
_chemical_name_systematic
;
[CaFp2(THF)3]2
;
_space_group_IT_number 2
_symmetry_cell_setting triclinic
_symmetry_space_group_name_Hall '-P 1'
_symmetry_space_group_name_H-M 'P -1'
_atom_sites_solution_hydrogens geom
_atom_sites_solution_primary other
_atom_sites_solution_secondary difmap
_cell_angle_alpha 106.883(5)
_cell_angle_beta 102.239(4)
_cell_angle_gamma 99.551(4)
_cell_formula_units_Z 1
_cell_length_a 10.1473(5)
_cell_length_b 11.0410(6)
_cell_length_c 15.6119(8)
_cell_measurement_reflns_used 5475
_cell_measurement_temperature 150
_cell_measurement_theta_max 76
_cell_measurement_theta_min 4
_cell_volume 1586.54(16)
_computing_cell_refinement 'CrysAlis, (Oxford Diffraction, 2002)'
_computing_data_collection 'Gemini, (Oxford Diffraction, 2006)'
_computing_data_reduction 'CrysAlis, (Oxford Diffraction, 2002)'
_computing_molecular_graphics 'CAMERON (Watkin et al., 1996)'
_computing_publication_material 'CRYSTALS (Betteridge et al., 2003)'
_computing_structure_refinement 'CRYSTALS (Betteridge et al., 2003)'
_computing_structure_solution 'Superflip (Palatinus & Chapuis, 2007)'
_diffrn_ambient_temperature 150
_diffrn_measured_fraction_theta_full 0.997
_diffrn_measured_fraction_theta_max 0.981
_diffrn_measurement_device Area
_diffrn_measurement_device_type 'Oxford Diffraction Gemini'
_diffrn_measurement_method \w
_diffrn_radiation_monochromator graphite
_diffrn_radiation_type 'Cu K\a'
_diffrn_radiation_wavelength 1.54184
_diffrn_reflns_av_R_equivalents 0.048
_diffrn_reflns_limit_h_max 12
_diffrn_reflns_limit_h_min -12
_diffrn_reflns_limit_k_max 13
_diffrn_reflns_limit_k_min -13
_diffrn_reflns_limit_l_max 18
_diffrn_reflns_limit_l_min -19
_diffrn_reflns_number 15620
_diffrn_reflns_theta_full 73.532
_diffrn_reflns_theta_max 76.596
_diffrn_reflns_theta_min 4.314
_diffrn_standards_number 0
_exptl_absorpt_coefficient_mu 9.092
_exptl_absorpt_correction_T_max 0.16
_exptl_absorpt_correction_T_min 0.07
_exptl_absorpt_correction_type multi-scan
_exptl_absorpt_process_details 'CrysAlis, (Oxford Diffraction, 2002)'
_exptl_crystal_colour red
_exptl_crystal_density_diffrn 1.353
_exptl_crystal_description block
_exptl_crystal_F_000 676
_exptl_crystal_size_max 0.200
_exptl_crystal_size_mid 0.200
_exptl_crystal_size_min 0.200
_refine_diff_density_max 1.76
_refine_diff_density_min -0.72
_refine_ls_extinction_method none
_refine_ls_goodness_of_fit_ref 1.1597
_refine_ls_hydrogen_treatment constr
_refine_ls_matrix_type full
_refine_ls_number_parameters 370
_refine_ls_number_reflns 4625
_refine_ls_number_restraints 101
_refine_ls_R_factor_all 0.0849
_refine_ls_R_factor_gt 0.0640
_refine_ls_shift/su_max 0.0003599
_refine_ls_shift/su_mean 0.0000188
_refine_ls_structure_factor_coef F
_refine_ls_weighting_details
;
 Method, part 1, Chebychev polynomial, (Watkin, 1994, Prince, 1982) 
 [weight] = 1.0/[A~0~*T~0~(x)+A~1~*T~1~(x) ... +A~n-1~]*T~n-1~(x)] 
 where A~i~ are the Chebychev coefficients listed below and x= Fcalc/Fmax 
 Method = Robust Weighting (Prince, 1982) 
 W = [weight] * [1-(deltaF/6*sigmaF)^2^]^2^ 
 A~i~ are: 
 46.6 41.6 45.2 29.8 8.58 
;
_refine_ls_weighting_scheme calc
_refine_ls_wR_factor_all 0.0443
_refine_ls_wR_factor_gt 0.0408
_refine_ls_wR_factor_ref 0.0401
_reflns_limit_h_max 12
_reflns_limit_h_min -12
_reflns_limit_k_max 13
_reflns_limit_k_min -13
_reflns_limit_l_max 19
_reflns_limit_l_min 0
_reflns_number_gt 5051
_reflns_number_total 6555
_reflns_threshold_expression I>2.0\s(I)
_oxford_diffrn_Wilson_B_factor 2.20
_oxford_diffrn_Wilson_scale 0.05
_oxford_refine_ls_r_factor_ref 0.0588
_oxford_refine_ls_scale 4.959(11)
_oxford_reflns_number_all 6529
_oxford_reflns_threshold_expression_ref I>3.0\s(I)
_cod_data_source_file ja207487j_si_001_3.cif
_cod_data_source_block COMPOUND_2_Ca
_cod_depositor_comments
;
The following automatic conversions were performed:

'_atom_sites_solution_primary' value 'Other' changed to 'other'
according to the built-in table from CIF Core dictionary named
'cif_core.dic' version 2.4.1 from 2010-06-29.

Automatic conversion script
Id: cif_fix_values 1715 2011-07-08 13:25:40Z adriana 
;
_cod_original_sg_symbol_H-M 'P -1 '
_cod_database_code 4106894

loop_
_symmetry_equiv_pos_as_xyz
x,y,z
-x,-y,-z

loop_
_atom_site_label
_atom_site_type_symbol
_atom_site_fract_x
_atom_site_fract_y
_atom_site_fract_z
_atom_site_U_iso_or_equiv
_atom_site_occupancy
_atom_site_adp_type
_atom_site_refinement_flags_posn
_atom_site_refinement_flags_adp
Ca1 Ca -0.10411(4) 0.59230(4) 0.35864(3) 0.0231 1.0000 Uani . .
Fe1 Fe 0.18691(4) 0.74034(3) 0.47588(3) 0.0220 1.0000 Uani . .
Fe2 Fe -0.18972(4) 0.84314(4) 0.13582(3) 0.0284 1.0000 Uani . .
O1 O 0.11147(19) 0.58746(18) 0.58818(14) 0.0355 1.0000 Uani . .
O2 O 0.2755(2) 0.5300(2) 0.36165(18) 0.0522 1.0000 Uani . .
O3 O -0.1730(2) 0.7319(2) 0.28272(14) 0.0426 1.0000 Uani . .
O4 O -0.3070(4) 0.5794(3) 0.0085(2) 0.0759 1.0000 Uani . .
O5 O -0.3294(2) 0.4575(2) 0.26653(13) 0.0398 1.0000 Uani . U
O6 O -0.21926(18) 0.68876(19) 0.46640(12) 0.0336 1.0000 Uani . .
O7 O -0.0347(2) 0.48642(19) 0.22878(14) 0.0373 1.0000 Uani . U
O8 O 0.3923(5) 0.7429(5) 0.1184(3) 0.0548 0.5000 Uani D U
C1 C 0.1401(2) 0.6508(2) 0.54187(18) 0.0288 1.0000 Uani . .
C2 C 0.2357(3) 0.6125(3) 0.4058(2) 0.0380 1.0000 Uani . .
C3 C 0.1802(3) 0.9279(2) 0.5549(2) 0.0358 1.0000 Uani . .
C4 C 0.0893(3) 0.8905(3) 0.4620(2) 0.0363 1.0000 Uani . .
C5 C 0.1708(3) 0.8686(3) 0.3994(2) 0.0375 1.0000 Uani . .
C6 C 0.3119(3) 0.8936(3) 0.4523(2) 0.0422 1.0000 Uani . .
C7 C 0.3171(3) 0.9304(3) 0.5472(2) 0.0377 1.0000 Uani . .
C8 C -0.1781(3) 0.7808(2) 0.22321(18) 0.0323 1.0000 Uani . .
C9 C -0.2593(4) 0.6866(3) 0.0581(2) 0.0488 1.0000 Uani . .
C10 C -0.2758(4) 0.9837(3) 0.0902(3) 0.0504 1.0000 Uani . .
C11 C -0.1796(4) 0.9430(3) 0.0409(2) 0.0487 1.0000 Uani . .
C12 C -0.0476(4) 0.9726(4) 0.1024(3) 0.0565 1.0000 Uani . .
C13 C -0.0601(5) 1.0313(3) 0.1929(3) 0.0646 1.0000 Uani . .
C14 C -0.2029(5) 1.0384(3) 0.1848(3) 0.0597 1.0000 Uani . .
C15 C -0.4272(4) 0.3716(4) 0.2915(3) 0.0600 1.0000 Uani D U
C16 C -0.5273(5) 0.2832(5) 0.2045(3) 0.0863 1.0000 Uani D U
C17 C -0.4656(5) 0.2962(4) 0.1298(3) 0.0715 1.0000 Uani D U
C18 C -0.3841(4) 0.4342(3) 0.1684(2) 0.0513 1.0000 Uani D U
C19 C -0.1645(3) 0.7348(4) 0.5658(2) 0.0502 1.0000 Uani . .
C20 C -0.2795(3) 0.7725(4) 0.6077(2) 0.0495 1.0000 Uani . .
C21 C -0.4081(3) 0.7086(4) 0.5265(3) 0.0557 1.0000 Uani . .
C22 C -0.3553(3) 0.7155(3) 0.4447(2) 0.0427 1.0000 Uani . .
C23 C 0.0331(4) 0.5436(3) 0.1722(2) 0.0454 1.0000 Uani D U
C24 C 0.0244(6) 0.4307(4) 0.0891(3) 0.0711 1.0000 Uani D U
C25 C 0.0359(5) 0.3222(4) 0.1277(3) 0.0678 1.0000 Uani D U
C26 C -0.0368(4) 0.3487(3) 0.2022(2) 0.0523 1.0000 Uani D U
C27 C 0.4430(6) 0.7863(7) 0.2228(4) 0.0470 0.5000 Uani D U
C28 C 0.3976(6) 0.9041(7) 0.2604(4) 0.0527 0.5000 Uani D U
C29 C 0.2888(7) 0.9068(8) 0.1873(4) 0.0529 0.5000 Uani D U
C30 C 0.3344(9) 0.8538(7) 0.1070(5) 0.0553 0.5000 Uani D U
H31 H 0.1534 0.9497 0.6111 0.0425 1.0000 Uiso R .
H41 H -0.0080 0.8838 0.4464 0.0426 1.0000 Uiso R .
H51 H 0.1389 0.8446 0.3336 0.0450 1.0000 Uiso R .
H61 H 0.3893 0.8875 0.4276 0.0504 1.0000 Uiso R .
H71 H 0.3984 0.9540 0.5976 0.0443 1.0000 Uiso R .
H101 H -0.3715 0.9763 0.0641 0.0619 1.0000 Uiso R .
H111 H -0.2013 0.9024 -0.0247 0.0574 1.0000 Uiso R .
H121 H 0.0352 0.9579 0.0866 0.0685 1.0000 Uiso R .
H131 H 0.0136 1.0634 0.2488 0.0711 1.0000 Uiso R .
H141 H -0.2393 1.0761 0.2347 0.0723 1.0000 Uiso R .
H151 H -0.4744 0.4207 0.3300 0.0738 1.0000 Uiso R .
H152 H -0.3791 0.3240 0.3238 0.0738 1.0000 Uiso R .
H161 H -0.6141 0.3061 0.1970 0.1018 1.0000 Uiso R .
H162 H -0.5400 0.1960 0.2046 0.1018 1.0000 Uiso R .
H171 H -0.5358 0.2811 0.0743 0.0897 1.0000 Uiso R .
H172 H -0.4073 0.2379 0.1177 0.0897 1.0000 Uiso R .
H181 H -0.4417 0.4912 0.1582 0.0620 1.0000 Uiso R .
H182 H -0.3099 0.4460 0.1410 0.0620 1.0000 Uiso R .
H191 H -0.0884 0.8087 0.5848 0.0621 1.0000 Uiso R .
H192 H -0.1343 0.6678 0.5855 0.0621 1.0000 Uiso R .
H201 H -0.2663 0.8646 0.6305 0.0574 1.0000 Uiso R .
H202 H -0.2848 0.7390 0.6568 0.0574 1.0000 Uiso R .
H211 H -0.4777 0.7558 0.5327 0.0692 1.0000 Uiso R .
H212 H -0.4444 0.6207 0.5207 0.0692 1.0000 Uiso R .
H221 H -0.3474 0.7999 0.4396 0.0515 1.0000 Uiso R .
H222 H -0.4145 0.6522 0.3884 0.0515 1.0000 Uiso R .
H231 H -0.0147 0.6028 0.1536 0.0544 1.0000 Uiso R .
H232 H 0.1269 0.5879 0.2052 0.0544 1.0000 Uiso R .
H241 H 0.0988 0.4486 0.0631 0.0931 1.0000 Uiso R .
H242 H -0.0616 0.4088 0.0429 0.0931 1.0000 Uiso R .
H251 H 0.1307 0.3268 0.1545 0.0864 1.0000 Uiso R .
H252 H -0.0059 0.2392 0.0811 0.0864 1.0000 Uiso R .
H261 H 0.0081 0.3282 0.2542 0.0613 1.0000 Uiso R .
H262 H -0.1300 0.2977 0.1776 0.0613 1.0000 Uiso R .
H271 H 0.5414 0.8023 0.2422 0.0579 0.5000 Uiso R .
H272 H 0.4028 0.7199 0.2435 0.0579 0.5000 Uiso R .
H281 H 0.4732 0.9785 0.2803 0.0601 0.5000 Uiso R .
H282 H 0.3627 0.8998 0.3116 0.0601 0.5000 Uiso R .
H291 H 0.2858 0.9947 0.1948 0.0645 0.5000 Uiso R .
H292 H 0.2007 0.8588 0.1853 0.0645 0.5000 Uiso R .
H301 H 0.3980 0.9165 0.0953 0.0670 0.5000 Uiso R .
H302 H 0.2535 0.8183 0.0556 0.0670 0.5000 Uiso R .

loop_
_atom_site_aniso_label
_atom_site_aniso_U_11
_atom_site_aniso_U_22
_atom_site_aniso_U_33
_atom_site_aniso_U_23
_atom_site_aniso_U_13
_atom_site_aniso_U_12
Ca1 0.0244(2) 0.0257(2) 0.0222(2) 0.01143(17) 0.00757(17) 0.00600(17)
Fe1 0.01977(18) 0.02156(19) 0.0272(2) 0.01137(14) 0.00789(14) 0.00459(13)
Fe2 0.0356(2) 0.0275(2) 0.0240(2) 0.01294(16) 0.00781(16) 0.00586(16)
O1 0.0365(9) 0.0336(9) 0.0409(10) 0.0207(8) 0.0093(8) 0.0076(7)
O2 0.0475(11) 0.0488(12) 0.0593(14) 0.0065(11) 0.0194(10) 0.0237(10)
O3 0.0578(12) 0.0390(10) 0.0347(10) 0.0219(8) 0.0058(9) 0.0130(9)
O4 0.113(2) 0.0410(14) 0.0544(15) 0.0005(12) 0.0214(15) -0.0030(14)
O5 0.0354(9) 0.0481(10) 0.0322(9) 0.0188(8) 0.0037(8) -0.0019(8)
O6 0.0272(8) 0.0499(11) 0.0274(8) 0.0144(8) 0.0097(7) 0.0139(7)
O7 0.0496(10) 0.0353(9) 0.0364(9) 0.0163(7) 0.0236(8) 0.0124(8)
O8 0.058(2) 0.056(2) 0.048(2) 0.0088(18) 0.0130(18) 0.0250(19)
C1 0.0246(10) 0.0286(11) 0.0326(12) 0.0107(10) 0.0056(9) 0.0072(9)
C2 0.0320(12) 0.0364(13) 0.0463(15) 0.0135(12) 0.0109(12) 0.0108(11)
C3 0.0380(13) 0.0297(12) 0.0378(13) 0.0092(10) 0.0104(11) 0.0073(10)
C4 0.0359(12) 0.0285(12) 0.0432(14) 0.0146(11) 0.0058(11) 0.0066(10)
C5 0.0537(16) 0.0305(13) 0.0345(13) 0.0178(11) 0.0147(12) 0.0110(11)
C6 0.0417(14) 0.0385(14) 0.0595(18) 0.0261(14) 0.0279(14) 0.0093(11)
C7 0.0340(13) 0.0333(13) 0.0396(14) 0.0102(11) 0.0067(11) 0.0001(10)
C8 0.0372(12) 0.0280(11) 0.0306(12) 0.0113(10) 0.0068(10) 0.0061(10)
C9 0.0639(19) 0.0442(17) 0.0387(15) 0.0167(14) 0.0134(14) 0.0103(14)
C10 0.0637(19) 0.0463(17) 0.0566(19) 0.0342(15) 0.0178(16) 0.0222(14)
C11 0.073(2) 0.0445(16) 0.0314(14) 0.0204(12) 0.0149(14) 0.0079(15)
C12 0.0561(18) 0.063(2) 0.058(2) 0.0366(17) 0.0212(16) 0.0008(16)
C13 0.089(3) 0.0382(17) 0.0485(18) 0.0214(14) -0.0076(18) -0.0112(17)
C14 0.112(3) 0.0300(14) 0.0473(18) 0.0168(13) 0.032(2) 0.0235(17)
C15 0.0509(16) 0.0689(19) 0.0494(16) 0.0256(15) 0.0079(14) -0.0167(15)
C16 0.075(2) 0.084(2) 0.070(2) 0.016(2) 0.0089(19) -0.030(2)
C17 0.065(2) 0.072(2) 0.0486(17) 0.0091(16) -0.0031(16) -0.0144(18)
C18 0.0472(15) 0.0609(17) 0.0373(14) 0.0218(13) -0.0035(12) 0.0007(13)
C19 0.0373(14) 0.082(2) 0.0286(13) 0.0129(14) 0.0119(11) 0.0149(14)
C20 0.0504(17) 0.068(2) 0.0395(15) 0.0179(14) 0.0262(14) 0.0234(15)
C21 0.0374(15) 0.079(2) 0.0549(19) 0.0182(17) 0.0211(14) 0.0214(15)
C22 0.0304(12) 0.0606(18) 0.0402(14) 0.0170(13) 0.0082(11) 0.0216(12)
C23 0.0616(16) 0.0459(14) 0.0444(14) 0.0230(12) 0.0329(13) 0.0168(12)
C24 0.106(3) 0.060(2) 0.0547(18) 0.0149(16) 0.0413(18) 0.0216(19)
C25 0.100(2) 0.0495(17) 0.0603(19) 0.0097(15) 0.0397(18) 0.0275(17)
C26 0.0760(19) 0.0369(14) 0.0479(15) 0.0141(12) 0.0241(14) 0.0154(13)
C27 0.036(2) 0.071(3) 0.041(2) 0.023(2) 0.011(2) 0.024(2)
C28 0.043(2) 0.075(3) 0.026(2) -0.012(2) 0.013(2) 0.024(2)
C29 0.056(3) 0.063(3) 0.039(2) 0.007(2) 0.014(2) 0.027(2)
C30 0.069(3) 0.061(3) 0.040(3) 0.009(2) 0.019(2) 0.033(2)

loop_
_atom_type_symbol
_atom_type_scat_dispersion_real
_atom_type_scat_dispersion_imag
_atom_type_scat_Cromer_Mann_a1
_atom_type_scat_Cromer_Mann_b1
_atom_type_scat_Cromer_Mann_a2
_atom_type_scat_Cromer_Mann_b2
_atom_type_scat_Cromer_Mann_a3
_atom_type_scat_Cromer_Mann_b3
_atom_type_scat_Cromer_Mann_a4
_atom_type_scat_Cromer_Mann_b4
_atom_type_scat_Cromer_Mann_c
_atom_type_scat_source
C 0.0181 0.0091 2.3100 20.8439 1.0200 10.2075 1.5886 0.5687 0.8650 51.6512 0.2156 'International Tables Vol C 4.2.6.8 and 6.1.1.4'
H 0.0000 0.0000 0.4930 10.5109 0.3229 26.1257 0.1402 3.1424 0.0408 57.7998 0.0030 'International Tables Vol C 4.2.6.8 and 6.1.1.4'
O 0.0492 0.0322 3.0485 13.2771 2.2868 5.7011 1.5463 0.3239 0.8670 32.9089 0.2508 'International Tables Vol C 4.2.6.8 and 6.1.1.4'
Ca 0.3641 1.2855 8.6266 10.4421 7.3873 0.6599 1.5899 85.7484 1.0211 178.4370 1.3751 'International Tables Vol C 4.2.6.8 and 6.1.1.4'
Fe -1.1336 3.1974 11.7695 4.7611 7.3573 0.3072 3.5222 15.3535 2.3045 76.8805 1.0369 'International Tables Vol C 4.2.6.8 and 6.1.1.4'

loop_
_geom_angle_atom_site_label_1
_geom_angle_site_symmetry_1
_geom_angle_atom_site_label_2
_geom_angle_atom_site_label_3
_geom_angle
_geom_angle_publ_flag
O1 2_566 Ca1 Fe1 96.30(5) yes
O1 2_566 Ca1 O3 160.95(7) yes
Fe1 . Ca1 O3 102.62(6) yes
O1 2_566 Ca1 O5 79.10(7) yes
Fe1 . Ca1 O5 174.92(6) yes
O3 . Ca1 O5 82.07(7) yes
O1 2_566 Ca1 O6 90.58(7) yes
Fe1 . Ca1 O6 96.47(5) yes
O3 . Ca1 O6 85.19(8) yes
O5 . Ca1 O6 85.79(7) yes
O1 2_566 Ca1 O7 92.50(7) yes
Fe1 . Ca1 O7 94.72(5) yes
O3 . Ca1 O7 88.15(8) yes
O5 . Ca1 O7 83.41(7) yes
O6 . Ca1 O7 168.00(7) yes
Ca1 . Fe1 C1 79.43(8) yes
Ca1 . Fe1 C2 84.19(9) yes
C1 . Fe1 C2 92.07(13) yes
Ca1 . Fe1 C3 108.50(8) yes
C1 . Fe1 C3 101.57(12) yes
C2 . Fe1 C3 162.74(12) yes
Ca1 . Fe1 C4 77.15(7) yes
C1 . Fe1 C4 119.84(12) yes
C2 . Fe1 C4 138.43(13) yes
C3 . Fe1 C4 40.13(11) yes
Ca1 . Fe1 C5 86.59(8) yes
C1 . Fe1 C5 157.55(11) yes
C2 . Fe1 C5 103.97(13) yes
C3 . Fe1 C5 66.28(11) yes
C4 . Fe1 C5 38.91(12) yes
Ca1 . Fe1 C6 125.25(9) yes
C1 . Fe1 C6 154.17(12) yes
C2 . Fe1 C6 97.57(12) yes
C3 . Fe1 C6 65.68(12) yes
C4 . Fe1 C6 65.79(11) yes
Ca1 . Fe1 C7 143.33(8) yes
C1 . Fe1 C7 117.33(12) yes
C2 . Fe1 C7 124.47(12) yes
C3 . Fe1 C7 39.23(11) yes
C4 . Fe1 C7 66.21(11) yes
C5 . Fe1 C6 39.62(12) yes
C5 . Fe1 C7 65.97(11) yes
C6 . Fe1 C7 38.78(12) yes
C8 . Fe2 C9 88.43(13) yes
C8 . Fe2 C10 140.30(14) yes
C9 . Fe2 C10 112.68(15) yes
C8 . Fe2 C11 171.55(13) yes
C9 . Fe2 C11 99.09(14) yes
C10 . Fe2 C11 39.28(15) yes
C8 . Fe2 C12 133.65(14) yes
C9 . Fe2 C12 118.54(16) yes
C10 . Fe2 C12 66.10(15) yes
C11 . Fe2 C12 38.73(15) yes
C8 . Fe2 C13 106.43(13) yes
C9 . Fe2 C13 157.62(18) yes
C10 . Fe2 C13 66.10(16) yes
C11 . Fe2 C13 65.25(13) yes
C12 . Fe2 C13 39.37(18) yes
C8 . Fe2 C14 109.66(13) yes
C9 . Fe2 C14 149.31(17) yes
C10 . Fe2 C14 38.68(15) yes
C11 . Fe2 C14 65.32(14) yes
C12 . Fe2 C14 66.58(17) yes
C13 . Fe2 C14 40.28(19) yes
Ca1 2_566 O1 C1 155.63(18) yes
Ca1 . O3 C8 154.3(2) yes
Ca1 . O5 C15 128.71(18) yes
Ca1 . O5 C18 124.04(17) yes
C15 . O5 C18 106.7(2) yes
Ca1 . O6 C19 125.53(16) yes
Ca1 . O6 C22 126.46(16) yes
C19 . O6 C22 108.0(2) yes
Ca1 . O7 C23 128.30(16) yes
Ca1 . O7 C26 121.92(16) yes
C23 . O7 C26 109.2(2) yes
C27 . O8 C30 100.2(4) yes
O1 . C1 Fe1 177.9(2) yes
O2 . C2 Fe1 176.4(3) yes
Fe1 . C3 C4 70.15(15) yes
Fe1 . C3 C7 71.04(16) yes
C4 . C3 C7 107.6(2) yes
Fe1 . C3 H31 125.7 no
C4 . C3 H31 126.2 no
C7 . C3 H31 126.2 no
Fe1 . C4 C3 69.72(15) yes
Fe1 . C4 C5 70.53(16) yes
C3 . C4 C5 107.8(2) yes
Fe1 . C4 H41 126.3 no
C3 . C4 H41 125.8 no
C5 . C4 H41 126.4 no
Fe1 . C5 C4 70.56(15) yes
Fe1 . C5 C6 70.34(15) yes
C4 . C5 C6 107.9(2) yes
Fe1 . C5 H51 126.3 no
C4 . C5 H51 126.3 no
C6 . C5 H51 125.8 no
Fe1 . C6 C5 70.04(15) yes
Fe1 . C6 C7 70.91(15) yes
C5 . C6 C7 108.6(2) yes
Fe1 . C6 H61 125.5 no
C5 . C6 H61 125.8 no
C7 . C6 H61 125.7 no
Fe1 . C7 C3 69.73(15) yes
Fe1 . C7 C6 70.31(16) yes
C3 . C7 C6 108.2(2) yes
Fe1 . C7 H71 126.3 no
C3 . C7 H71 125.8 no
C6 . C7 H71 126.1 no
O3 . C8 Fe2 177.4(2) yes
O4 . C9 Fe2 177.3(3) yes
Fe2 . C10 C11 69.37(17) yes
Fe2 . C10 C14 69.97(18) yes
C11 . C10 C14 107.1(3) yes
Fe2 . C10 H101 126.4 no
C11 . C10 H101 126.5 no
C14 . C10 H101 126.4 no
Fe2 . C11 C10 71.35(16) yes
Fe2 . C11 C12 71.23(17) yes
C10 . C11 C12 110.3(3) yes
Fe2 . C11 H111 124.8 no
C10 . C11 H111 125.0 no
C12 . C11 H111 124.7 no
Fe2 . C12 C11 70.04(18) yes
Fe2 . C12 C13 69.40(19) yes
C11 . C12 C13 106.8(4) yes
Fe2 . C12 H121 126.5 no
C11 . C12 H121 126.7 no
C13 . C12 H121 126.5 no
Fe2 . C13 C12 71.2(2) yes
Fe2 . C13 C14 70.49(19) yes
C12 . C13 C14 108.1(3) yes
Fe2 . C13 H131 125.7 no
C12 . C13 H131 125.7 no
C14 . C13 H131 126.1 no
Fe2 . C14 C13 69.23(19) yes
Fe2 . C14 C10 71.35(18) yes
C13 . C14 C10 107.7(3) yes
Fe2 . C14 H141 126.3 no
C13 . C14 H141 125.7 no
C10 . C14 H141 126.5 no
O5 . C15 C16 106.9(3) yes
O5 . C15 H151 110.3 no
C16 . C15 H151 109.7 no
O5 . C15 H152 109.7 no
C16 . C15 H152 110.7 no
H151 . C15 H152 109.5 no
C15 . C16 C17 105.9(3) yes
C15 . C16 H161 110.8 no
C17 . C16 H161 110.8 no
C15 . C16 H162 109.7 no
C17 . C16 H162 110.0 no
H161 . C16 H162 109.5 no
C16 . C17 C18 102.5(3) yes
C16 . C17 H171 110.8 no
C18 . C17 H171 111.0 no
C16 . C17 H172 111.6 no
C18 . C17 H172 111.3 no
H171 . C17 H172 109.5 no
C17 . C18 O5 104.4(3) yes
C17 . C18 H181 110.9 no
O5 . C18 H181 111.3 no
C17 . C18 H182 110.8 no
O5 . C18 H182 109.9 no
H181 . C18 H182 109.5 no
O6 . C19 C20 107.8(2) yes
O6 . C19 H191 109.9 no
C20 . C19 H191 109.8 no
O6 . C19 H192 109.9 no
C20 . C19 H192 110.0 no
H191 . C19 H192 109.5 no
C19 . C20 C21 102.8(3) yes
C19 . C20 H201 111.2 no
C21 . C20 H201 111.5 no
C19 . C20 H202 111.1 no
C21 . C20 H202 110.7 no
H201 . C20 H202 109.5 no
C20 . C21 C22 102.8(3) yes
C20 . C21 H211 110.8 no
C22 . C21 H211 111.1 no
C20 . C21 H212 111.5 no
C22 . C21 H212 111.1 no
H211 . C21 H212 109.5 no
C21 . C22 O6 103.6(2) yes
C21 . C22 H221 110.9 no
O6 . C22 H221 110.5 no
C21 . C22 H222 111.1 no
O6 . C22 H222 111.1 no
H221 . C22 H222 109.5 no
O7 . C23 C24 104.5(3) yes
O7 . C23 H231 110.6 no
C24 . C23 H231 110.0 no
O7 . C23 H232 110.8 no
C24 . C23 H232 111.4 no
H231 . C23 H232 109.5 no
C23 . C24 C25 103.4(3) yes
C23 . C24 H241 110.7 no
C25 . C24 H241 110.9 no
C23 . C24 H242 111.8 no
C25 . C24 H242 110.4 no
H241 . C24 H242 109.5 no
C24 . C25 C26 103.7(3) yes
C24 . C25 H251 110.5 no
C26 . C25 H251 109.5 no
C24 . C25 H252 111.6 no
C26 . C25 H252 112.0 no
H251 . C25 H252 109.5 no
C25 . C26 O7 106.3(3) yes
C25 . C26 H261 111.3 no
O7 . C26 H261 110.7 no
C25 . C26 H262 108.9 no
O7 . C26 H262 110.1 no
H261 . C26 H262 109.5 no
O8 . C27 C28 107.7(4) yes
O8 . C27 H271 110.2 no
C28 . C27 H271 111.0 no
O8 . C27 H272 109.1 no
C28 . C27 H272 109.4 no
H271 . C27 H272 109.5 no
C27 . C28 C29 106.0(5) yes
C27 . C28 H281 110.0 no
C29 . C28 H281 111.9 no
C27 . C28 H282 109.9 no
C29 . C28 H282 109.5 no
H281 . C28 H282 109.5 no
C28 . C29 C30 102.2(5) yes
C28 . C29 H291 109.4 no
C30 . C29 H291 109.4 no
C28 . C29 H292 112.5 no
C30 . C29 H292 113.6 no
H291 . C29 H292 109.5 no
O8 . C30 C29 107.6(5) yes
O8 . C30 H301 112.5 no
C29 . C30 H301 113.5 no
O8 . C30 H302 106.8 no
C29 . C30 H302 106.6 no
H301 . C30 H302 109.5 no

loop_
_geom_bond_atom_site_label_1
_geom_bond_atom_site_label_2
_geom_bond_site_symmetry_2
_geom_bond_distance
_geom_bond_publ_flag
Ca1 O1 2_566 2.3597(18) yes
Ca1 Fe1 . 3.0185(6) yes
Ca1 O3 . 2.3100(19) yes
Ca1 O5 . 2.3968(18) yes
Ca1 O6 . 2.3527(19) yes
Ca1 O7 . 2.3397(19) yes
Fe1 C1 . 1.705(2) yes
Fe1 C2 . 1.732(3) yes
Fe1 C3 . 2.101(3) yes
Fe1 C4 . 2.107(3) yes
Fe1 C5 . 2.106(3) yes
Fe1 C6 . 2.110(3) yes
Fe1 C7 . 2.118(3) yes
Fe2 C8 . 1.689(3) yes
Fe2 C9 . 1.724(3) yes
Fe2 C10 . 2.123(3) yes
Fe2 C11 . 2.097(3) yes
Fe2 C12 . 2.113(3) yes
Fe2 C13 . 2.089(3) yes
Fe2 C14 . 2.105(3) yes
O1 C1 . 1.188(3) yes
O2 C2 . 1.159(4) yes
O3 C8 . 1.199(3) yes
O4 C9 . 1.163(4) yes
O5 C15 . 1.450(4) yes
O5 C18 . 1.444(4) yes
O6 C19 . 1.435(4) yes
O6 C22 . 1.450(3) yes
O7 C23 . 1.446(3) yes
O7 C26 . 1.451(4) yes
O8 C27 . 1.503(6) yes
O8 C30 . 1.483(7) yes
C3 C4 . 1.444(4) yes
C3 C7 . 1.416(4) yes
C3 H31 . 0.950 no
C4 C5 . 1.403(4) yes
C4 H41 . 0.950 no
C5 C6 . 1.429(4) yes
C5 H51 . 0.950 no
C6 C7 . 1.404(4) yes
C6 H61 . 0.950 no
C7 H71 . 0.950 no
C10 C11 . 1.419(5) yes
C10 C14 . 1.400(6) yes
C10 H101 . 0.950 no
C11 C12 . 1.396(6) yes
C11 H111 . 0.950 no
C12 C13 . 1.415(6) yes
C12 H121 . 0.950 no
C13 C14 . 1.444(7) yes
C13 H131 . 0.950 no
C14 H141 . 0.950 no
C15 C16 . 1.465(5) yes
C15 H151 . 0.950 no
C15 H152 . 0.950 no
C16 C17 . 1.466(6) yes
C16 H161 . 0.950 no
C16 H162 . 0.950 no
C17 C18 . 1.486(5) yes
C17 H171 . 0.950 no
C17 H172 . 0.950 no
C18 H181 . 0.950 no
C18 H182 . 0.950 no
C19 C20 . 1.514(4) yes
C19 H191 . 0.950 no
C19 H192 . 0.950 no
C20 C21 . 1.511(5) yes
C20 H201 . 0.950 no
C20 H202 . 0.950 no
C21 C22 . 1.502(5) yes
C21 H211 . 0.950 no
C21 H212 . 0.950 no
C22 H221 . 0.950 no
C22 H222 . 0.950 no
C23 C24 . 1.490(5) yes
C23 H231 . 0.950 no
C23 H232 . 0.950 no
C24 C25 . 1.499(5) yes
C24 H241 . 0.950 no
C24 H242 . 0.950 no
C25 C26 . 1.490(5) yes
C25 H251 . 0.950 no
C25 H252 . 0.950 no
C26 H261 . 0.950 no
C26 H262 . 0.950 no
C27 C28 . 1.455(7) yes
C27 H271 . 0.950 no
C27 H272 . 0.950 no
C28 C29 . 1.420(7) yes
C28 H281 . 0.950 no
C28 H282 . 0.950 no
C29 C30 . 1.428(7) yes
C29 H291 . 0.950 no
C29 H292 . 0.950 no
C30 H301 . 0.950 no
C30 H302 . 0.950 no
